data_1005030
loop_
_publ_author_name
'Gelabert, M C'
'Brese, N E'
'DiSalvo, F J'
'Jobic, S'
'Deniard, P'
'Brec, R'

_publ_section_title
;
Polymorphism and superstructure in Ba Co S2-d
;
_journal_coden_ASTM JSSCBI
_journal_name_full 'Journal of Solid State Chemistry'
_journal_page_first 211
_journal_page_last 221
_journal_paper_doi 10.1006/jssc.1996.0377
_journal_volume 127
_journal_year 1996
_chemical_formula_analytical 'Ba0.991 Co1.00 S1.873'
_chemical_formula_structural 'Ba Co S1.84'
_chemical_formula_sum 'Ba Co S1.84'
_chemical_name_systematic 'Barium cobalt sulfide (1/1/1.84)'
_space_group_IT_number 67
_symmetry_cell_setting orthorhombic
_symmetry_Int_Tables_number 67
_symmetry_space_group_name_Hall '-C 2a 2'
_symmetry_space_group_name_H-M 'C m m a'
_cell_angle_alpha 90
_cell_angle_beta 90
_cell_angle_gamma 90
_cell_formula_units_Z 4
_cell_length_a 6.4390(3)
_cell_length_b 6.4909(3)
_cell_length_c 8.9379(4)
_cell_volume 373.6
_exptl_crystal_density_meas 4.5
_refine_ls_R_factor_all 0.038
_cod_database_code 1005030

loop_
_symmetry_equiv_pos_as_xyz
x,y,z
x,-y,-z
1/2-x,y,-z
1/2-x,-y,z
-x,-y,-z
-x,y,z
1/2+x,-y,z
1/2+x,y,-z
1/2+x,1/2+y,z
1/2+x,1/2-y,-z
-x,1/2+y,-z
-x,1/2-y,z
1/2-x,1/2-y,-z
1/2-x,1/2+y,z
x,1/2-y,z
x,1/2+y,-z

loop_
_atom_site_label
_atom_site_type_symbol
_atom_site_symmetry_multiplicity
_atom_site_Wyckoff_symbol
_atom_site_fract_x
_atom_site_fract_y
_atom_site_fract_z
_atom_site_occupancy
_atom_site_attached_hydrogens
_atom_site_calc_flag
Ba1 Ba2+ 4 g 0. 0.25 0.1973(3) 1. 0 d
Co1 Co2+ 4 g 0. 0.25 0.5895(6) 1. 0 d
S1 S2- 4 g 0. 0.25 0.8433(9) 1. 0 d
S2 S2- 4 b 0.25 0.5 0.5 0.84(1) 0 d

loop_
_atom_type_symbol
_atom_type_oxidation_number
Ba2+ 2.000
Co2+ 1.680
S2- -2.000
